data_2106974
loop_
_publ_author_name
'Gunawardane, R.P.'
'Howie, R.A.'
'Glasser, F.P.'

_publ_section_title
;
 Structure of Lithium Sodium Yttrium Silicate Na2 Li Y Si6 O15
;
_journal_name_full 'Acta Crystallographica B (24,1968-38,1982)'
_journal_page_first 1405
_journal_page_last 1408
_journal_volume 38
_journal_year 1982
_chemical_formula_sum 'Li Na2 O15 Si6 Y'
_chemical_name_systematic 'Na2 Li Y Si6 O15'
_space_group_IT_number 64
_symmetry_space_group_name_Hall '-C 2ac 2'
_symmetry_space_group_name_H-M 'C m c a'
_cell_angle_alpha 90
_cell_angle_beta 90
_cell_angle_gamma 90
_cell_formula_units_Z 8
_cell_length_a 14.505
_cell_length_b 17.596
_cell_length_c 10.375
_cell_volume 2648.011
_citation_journal_id_ASTM ACBCAR
_cod_data_source_file Gunawardane_ACBCAR_1982_1719.cif
_cod_data_source_block Li1Na2O15Si6Y1
_cod_original_formula_sum 'Li1 Na2 O15 Si6 Y1'
_cod_database_code 2106974

loop_
_symmetry_equiv_pos_as_xyz
x,y,z
-x+1/2,-y,z+1/2
x,-y,-z
-x+1/2,y,-z+1/2
-x,-y,-z
x-1/2,y,-z-1/2
-x,y,z
x-1/2,-y,z-1/2
x+1/2,y+1/2,z
-x+1,-y+1/2,z+1/2
x+1/2,-y+1/2,-z
-x+1,y+1/2,-z+1/2
-x+1/2,-y+1/2,-z
x,y+1/2,-z-1/2
-x+1/2,y+1/2,z
x,-y+1/2,z-1/2

loop_
_atom_site_label
_atom_site_type_symbol
_atom_site_fract_x
_atom_site_fract_y
_atom_site_fract_z
_atom_site_occupancy
_atom_site_U_iso_or_equiv
Na2 Na+1 0.25 0.2184 0.25 1 0.0
O5 O-2 0.3601 0.1454 0.4142 1 0.0
O3 O-2 0.3624 0.1147 0.175 1 0.0
Si3 Si+4 0.3921 0.1966 0.5387 1 0.0
Si1 Si+4 0.3917 0.1265 0.0244 1 0.0
Si2 Si+4 0.3896 0.079 0.3148 1 0.0
O9 O-2 0.5 0.1771 0.5645 1 0.0
O1 O-2 0.3795 0.2161 -0.0058 1 0.0
Na1 Na+1 0 0.4198 0.2602 1 0.0
O2 O-2 0.3323 0.0764 -0.07 1 0.0
O4 O-2 0.3385 0.0018 0.3435 1 0.0
O7 O-2 0.5 0.1049 0.0007 1 0.0
O8 O-2 0.5 0.0634 0.3192 1 0.0
Y1 Y+3 0.25 -0.0877 0.25 1 0.0
O6 O-2 0.3373 0.1779 0.6649 1 0.0
Li1 Li+1 0.2438 0 0 1 0.0
